data_7017738
loop_
_publ_author_name
'Mujkic, Monika'
'Lentz, Dieter'

_publ_section_title
;
 Syntheses of highly unsaturated isocyanides via organometallic pathways.
;
_journal_issue 3
_journal_name_full 'Dalton transactions (Cambridge, England : 2003)'
_journal_page_first 839
_journal_page_last 849
_journal_paper_doi 10.1039/c1dt11382h
_journal_volume 41
_journal_year 2012
_chemical_formula_sum 'C14 Cr F7 N O5'
_chemical_formula_weight 447.15
_chemical_name_systematic
;
?
;
_space_group_IT_number 14
_symmetry_cell_setting monoclinic
_symmetry_space_group_name_Hall '-P 2ybc'
_symmetry_space_group_name_H-M 'P 1 21/c 1'
_atom_sites_solution_primary direct
_atom_sites_solution_secondary difmap
_audit_creation_method SHELXL-97
_cell_angle_alpha 90.00
_cell_angle_beta 98.566(10)
_cell_angle_gamma 90.00
_cell_formula_units_Z 4
_cell_length_a 21.850(5)
_cell_length_b 6.184(2)
_cell_length_c 11.752(4)
_cell_measurement_reflns_used 1005
_cell_measurement_temperature 173(2)
_cell_measurement_theta_max 25.5
_cell_measurement_theta_min 3.4
_cell_volume 1570.2(8)
_computing_cell_refinement 'SAINT (Bruker-AXS)'
_computing_data_collection 'SMART (Bruker-AXS)'
_computing_data_reduction 'SAINT (Bruker-AXS)'
_computing_structure_refinement 'SHELXL-97 (Sheldrick, 1997)'
_computing_structure_solution 'SHELXS-97 (Sheldrick, 1990)'
_diffrn_ambient_temperature 173(2)
_diffrn_measured_fraction_theta_full 0.998
_diffrn_measured_fraction_theta_max 0.998
_diffrn_measurement_device_type 'Bruker-AXS SMART CCD'
_diffrn_measurement_method 'omegea scan'
_diffrn_radiation_monochromator graphite
_diffrn_radiation_source 'sealed tube'
_diffrn_radiation_type MoK\a
_diffrn_radiation_wavelength 0.71073
_diffrn_reflns_av_R_equivalents 0.0477
_diffrn_reflns_av_sigmaI/netI 0.0380
_diffrn_reflns_limit_h_max 26
_diffrn_reflns_limit_h_min -27
_diffrn_reflns_limit_k_max 7
_diffrn_reflns_limit_k_min 0
_diffrn_reflns_limit_l_max 14
_diffrn_reflns_limit_l_min 0
_diffrn_reflns_number 16978
_diffrn_reflns_theta_full 26.36
_diffrn_reflns_theta_max 26.36
_diffrn_reflns_theta_min 1.89
_exptl_absorpt_coefficient_mu 0.837
_exptl_absorpt_correction_T_max 0.7457
_exptl_absorpt_correction_T_min 0.6271
_exptl_absorpt_correction_type multi-scan
_exptl_absorpt_process_details 'SADABS 2008/1 (Bruker-AXS)'
_exptl_crystal_colour yellow
_exptl_crystal_density_diffrn 1.892
_exptl_crystal_density_method 'not measured'
_exptl_crystal_description platelett
_exptl_crystal_F_000 872
_exptl_crystal_size_max 0.30
_exptl_crystal_size_mid 0.27
_exptl_crystal_size_min 0.03
_refine_diff_density_max 0.545
_refine_diff_density_min -0.300
_refine_diff_density_rms 0.077
_refine_ls_extinction_method none
_refine_ls_goodness_of_fit_ref 1.021
_refine_ls_hydrogen_treatment none
_refine_ls_matrix_type full
_refine_ls_number_parameters 253
_refine_ls_number_reflns 3220
_refine_ls_number_restraints 0
_refine_ls_restrained_S_all 1.021
_refine_ls_R_factor_all 0.0634
_refine_ls_R_factor_gt 0.0405
_refine_ls_shift/su_max 0.001
_refine_ls_shift/su_mean 0.000
_refine_ls_structure_factor_coef Fsqd
_refine_ls_weighting_details 'calc w=1/[\s^2^(Fo^2^)+(0.0576P)^2^+1.0779P] where P=(Fo^2^+2Fc^2^)/3'
_refine_ls_weighting_scheme calc
_refine_ls_wR_factor_gt 0.0966
_refine_ls_wR_factor_ref 0.1080
_reflns_number_gt 2423
_reflns_number_total 3220
_reflns_threshold_expression >2sigma(I)
_cod_data_source_file c1dt11382h.txt
_cod_data_source_block bencr
_cod_original_cell_volume 1570.2(9)
_cod_original_sg_symbol_H-M P2(1)/c
_cod_database_code 7017738

loop_
_symmetry_equiv_pos_as_xyz
'x, y, z'
'-x, y+1/2, -z+1/2'
'-x, -y, -z'
'x, -y-1/2, z-1/2'

loop_
_atom_site_label
_atom_site_type_symbol
_atom_site_fract_x
_atom_site_fract_y
_atom_site_fract_z
_atom_site_U_iso_or_equiv
_atom_site_adp_type
_atom_site_occupancy
_atom_site_symmetry_multiplicity
_atom_site_calc_flag
Cr1 Cr 0.37306(2) 0.56262(7) 0.58885(4) 0.01895(14) Uani 1 1 d
C1 C 0.43631(13) 0.6858(5) 0.5128(2) 0.0248(6) Uani 1 1 d
C2 C 0.43544(13) 0.4351(5) 0.7021(2) 0.0243(6) Uani 1 1 d
C3 C 0.37300(13) 0.3086(5) 0.4955(2) 0.0248(6) Uani 1 1 d
C4 C 0.31211(13) 0.6934(5) 0.4774(3) 0.0257(6) Uani 1 1 d
C5 C 0.37237(13) 0.8124(5) 0.6841(2) 0.0254(6) Uani 1 1 d
C6 C 0.30827(13) 0.4371(5) 0.6619(2) 0.0237(6) Uani 1 1 d
C7 C 0.21767(14) 0.2947(5) 0.7501(3) 0.0305(7) Uani 1 1 d
C8 C 0.15972(14) 0.3343(5) 0.7077(3) 0.0312(7) Uani 1 1 d
C9 C 0.13648(13) 0.4688(5) 0.6075(3) 0.0301(7) Uani 1 1 d
C10 C 0.16100(14) 0.6713(5) 0.5905(3) 0.0317(7) Uani 1 1 d
C11 C 0.14064(16) 0.7971(6) 0.4950(3) 0.0394(8) Uani 1 1 d
C12 C 0.09366(17) 0.7219(7) 0.4151(3) 0.0467(10) Uani 1 1 d
C13 C 0.06679(15) 0.5260(7) 0.4302(3) 0.0453(10) Uani 1 1 d
C14 C 0.08808(15) 0.4006(6) 0.5244(3) 0.0393(8) Uani 1 1 d
F1 F 0.23208(9) 0.1739(4) 0.84472(18) 0.0501(6) Uani 1 1 d
F2 F 0.11583(9) 0.2405(4) 0.76063(19) 0.0518(6) Uani 1 1 d
F3 F 0.20468(9) 0.7562(3) 0.66965(16) 0.0382(5) Uani 1 1 d
F4 F 0.16630(10) 0.9898(3) 0.4818(2) 0.0532(6) Uani 1 1 d
F5 F 0.07345(11) 0.8409(5) 0.3218(2) 0.0747(8) Uani 1 1 d
F6 F 0.01987(9) 0.4532(5) 0.35264(19) 0.0691(8) Uani 1 1 d
F7 F 0.06197(9) 0.2085(4) 0.5368(2) 0.0548(6) Uani 1 1 d
N1 N 0.26754(11) 0.3630(4) 0.7037(2) 0.0275(6) Uani 1 1 d
O1 O 0.47348(10) 0.7571(4) 0.46580(19) 0.0364(5) Uani 1 1 d
O2 O 0.47253(10) 0.3614(4) 0.76773(19) 0.0380(6) Uani 1 1 d
O3 O 0.37278(11) 0.1573(4) 0.4415(2) 0.0371(5) Uani 1 1 d
O4 O 0.27583(10) 0.7744(4) 0.4117(2) 0.0369(5) Uani 1 1 d
O5 O 0.37124(12) 0.9612(4) 0.7403(2) 0.0421(6) Uani 1 1 d

loop_
_atom_site_aniso_label
_atom_site_aniso_U_11
_atom_site_aniso_U_22
_atom_site_aniso_U_33
_atom_site_aniso_U_23
_atom_site_aniso_U_13
_atom_site_aniso_U_12
Cr1 0.0200(2) 0.0193(2) 0.0178(2) 0.00041(18) 0.00345(16) 0.00080(18)
C1 0.0266(15) 0.0232(14) 0.0243(15) -0.0023(12) 0.0027(12) 0.0044(12)
C2 0.0253(15) 0.0268(14) 0.0224(14) -0.0008(13) 0.0085(12) 0.0008(13)
C3 0.0272(15) 0.0250(15) 0.0223(15) 0.0050(12) 0.0037(12) 0.0001(12)
C4 0.0251(15) 0.0276(15) 0.0259(15) -0.0026(13) 0.0085(12) -0.0022(13)
C5 0.0264(15) 0.0291(15) 0.0210(15) 0.0041(13) 0.0042(12) 0.0007(12)
C6 0.0247(15) 0.0232(14) 0.0218(14) 0.0005(12) -0.0010(12) 0.0044(12)
C7 0.0316(17) 0.0313(16) 0.0309(16) 0.0108(13) 0.0116(13) 0.0001(13)
C8 0.0269(16) 0.0341(16) 0.0354(18) 0.0032(14) 0.0137(13) -0.0055(13)
C9 0.0218(15) 0.0404(18) 0.0286(16) -0.0021(14) 0.0059(12) 0.0059(13)
C10 0.0285(16) 0.0407(18) 0.0267(16) 0.0007(14) 0.0072(13) 0.0113(14)
C11 0.0327(18) 0.048(2) 0.0394(19) 0.0057(16) 0.0126(15) 0.0124(16)
C12 0.036(2) 0.075(3) 0.0291(19) 0.0050(19) 0.0064(15) 0.026(2)
C13 0.0216(16) 0.081(3) 0.0318(19) -0.0195(19) -0.0029(14) 0.0170(18)
C14 0.0231(16) 0.053(2) 0.043(2) -0.0169(17) 0.0096(14) 0.0020(15)
F1 0.0449(12) 0.0587(13) 0.0488(12) 0.0330(11) 0.0142(10) 0.0061(10)
F2 0.0332(11) 0.0645(15) 0.0627(14) 0.0189(12) 0.0232(10) -0.0094(10)
F3 0.0399(11) 0.0345(10) 0.0392(11) 0.0010(8) 0.0028(9) -0.0002(8)
F4 0.0539(13) 0.0470(12) 0.0612(14) 0.0224(11) 0.0169(11) 0.0163(10)
F5 0.0608(16) 0.121(2) 0.0402(13) 0.0280(15) -0.0005(11) 0.0321(16)
F6 0.0291(11) 0.126(2) 0.0487(14) -0.0359(15) -0.0070(10) 0.0130(13)
F7 0.0291(11) 0.0592(14) 0.0771(16) -0.0254(12) 0.0110(10) -0.0063(10)
N1 0.0233(13) 0.0287(13) 0.0311(14) 0.0055(11) 0.0055(11) 0.0007(10)
O1 0.0351(13) 0.0395(13) 0.0382(13) 0.0040(11) 0.0171(11) -0.0039(10)
O2 0.0334(13) 0.0486(14) 0.0299(12) 0.0063(11) -0.0023(10) 0.0103(11)
O3 0.0466(14) 0.0269(11) 0.0384(13) -0.0082(10) 0.0084(11) -0.0016(10)
O4 0.0317(12) 0.0408(13) 0.0350(12) 0.0076(11) -0.0057(10) 0.0050(10)
O5 0.0607(16) 0.0300(12) 0.0365(13) -0.0092(11) 0.0107(12) 0.0011(11)

loop_
_atom_type_symbol
_atom_type_description
_atom_type_scat_dispersion_real
_atom_type_scat_dispersion_imag
_atom_type_scat_source
C C 0.0033 0.0016 'International Tables Vol C Tables 4.2.6.8 and 6.1.1.4'
N N 0.0061 0.0033 'International Tables Vol C Tables 4.2.6.8 and 6.1.1.4'
O O 0.0106 0.0060 'International Tables Vol C Tables 4.2.6.8 and 6.1.1.4'
F F 0.0171 0.0103 'International Tables Vol C Tables 4.2.6.8 and 6.1.1.4'
Cr Cr 0.3209 0.6236 'International Tables Vol C Tables 4.2.6.8 and 6.1.1.4'

loop_
_geom_angle_atom_site_label_1
_geom_angle_atom_site_label_2
_geom_angle_atom_site_label_3
_geom_angle
C4 Cr1 C5 89.66(13)
C4 Cr1 C1 89.40(12)
C5 Cr1 C1 91.23(12)
C4 Cr1 C3 90.77(12)
C5 Cr1 C3 178.84(12)
C1 Cr1 C3 89.86(12)
C4 Cr1 C6 89.56(12)
C5 Cr1 C6 89.67(12)
C1 Cr1 C6 178.62(12)
C3 Cr1 C6 89.25(12)
C4 Cr1 C2 179.00(13)
C5 Cr1 C2 89.57(12)
C1 Cr1 C2 89.98(12)
C3 Cr1 C2 90.01(12)
C6 Cr1 C2 91.07(12)
O1 C1 Cr1 178.8(3)
O2 C2 Cr1 179.2(3)
O3 C3 Cr1 179.1(3)
O4 C4 Cr1 179.0(3)
O5 C5 Cr1 179.2(3)
N1 C6 Cr1 178.0(3)
C8 C7 F1 120.9(3)
C8 C7 N1 125.2(3)
F1 C7 N1 113.9(3)
C7 C8 F2 117.1(3)
C7 C8 C9 127.5(3)
F2 C8 C9 115.4(3)
C10 C9 C14 116.1(3)
C10 C9 C8 122.1(3)
C14 C9 C8 121.8(3)
F3 C10 C11 117.0(3)
F3 C10 C9 120.3(3)
C11 C10 C9 122.7(3)
F4 C11 C12 120.6(3)
F4 C11 C10 120.4(3)
C12 C11 C10 119.0(4)
F5 C12 C11 119.9(4)
F5 C12 C13 119.8(4)
C11 C12 C13 120.3(3)
F6 C13 C12 120.4(4)
F6 C13 C14 119.3(4)
C12 C13 C14 120.2(3)
F7 C14 C13 119.4(3)
F7 C14 C9 119.0(3)
C13 C14 C9 121.6(4)
C6 N1 C7 174.8(3)

loop_
_geom_bond_atom_site_label_1
_geom_bond_atom_site_label_2
_geom_bond_distance
Cr1 C4 1.903(3)
Cr1 C5 1.909(3)
Cr1 C1 1.912(3)
Cr1 C3 1.916(3)
Cr1 C6 1.925(3)
Cr1 C2 1.926(3)
C1 O1 1.137(4)
C2 O2 1.129(3)
C3 O3 1.131(4)
C4 O4 1.137(4)
C5 O5 1.135(4)
C6 N1 1.172(4)
C7 C8 1.313(4)
C7 F1 1.338(3)
C7 N1 1.357(4)
C8 F2 1.349(3)
C8 C9 1.468(4)
C9 C10 1.388(5)
C9 C14 1.394(4)
C10 F3 1.337(4)
C10 C11 1.383(5)
C11 F4 1.336(4)
C11 C12 1.365(5)
C12 F5 1.339(4)
C12 C13 1.370(6)
C13 F6 1.344(4)
C13 C14 1.374(5)
C14 F7 1.335(4)
